data_4312051
loop_
_publ_author_name
'Michael Q. Dequeant'
'Patricia M. Bradley'
'Guo-Lin Xu'
'Daniel A. Lutterman'
'Claudia Turro'
'Tong Ren'

_publ_contact_author_address
; Department of Chemistry 
  University of Miami 
  PO BOX 249118 
  Coral Gables, FL 33124-0431 
  USA 
;
_publ_contact_author_email tren@miami.edu
_publ_contact_author_fax '(305) 284-1880'
_publ_contact_author_name 'Dr. Ren, Tong'
_publ_contact_author_phone '(305) 284-6617'
_publ_section_title
;
 Dirhenium Paddlewheel Compounds Supported by N,N'-Dialkylbenzamidinates:
 Synthesis, Structures, and Photophysical Properties
;
_journal_name_full 'Inorganic Chemistry'
_journal_page_first 7887
_journal_page_last 7892
_journal_paper_doi 10.1021/ic0487981
_journal_volume 43
_journal_year 2004
_chemical_formula_sum 'C36 H44 Cl2 N8 Re2'
_chemical_formula_weight 1032.09
_chemical_name_systematic
; 
 ? 
;
_space_group_IT_number 2
_symmetry_cell_setting triclinic
_symmetry_space_group_name_Hall '-P 1'
_symmetry_space_group_name_H-M 'P -1'
_atom_sites_solution_hydrogens geom
_atom_sites_solution_primary direct
_atom_sites_solution_secondary difmap
_audit_creation_method SHELXL-97
_cell_angle_alpha 104.589(2)
_cell_angle_beta 113.628(2)
_cell_angle_gamma 102.727(2)
_cell_formula_units_Z 1
_cell_length_a 9.5810(9)
_cell_length_b 10.2213(9)
_cell_length_c 11.6178(11)
_cell_measurement_reflns_used 3565
_cell_measurement_temperature 300(2)
_cell_measurement_theta_max 27.770
_cell_measurement_theta_min 2.209
_cell_volume 940.20(15)
_computing_cell_refinement 'Bruker SMART'
_computing_data_collection 'Bruker SMART'
_computing_data_reduction 'Bruker SHELXTL'
_computing_molecular_graphics 'Bruker SHELXTL'
_computing_publication_material 'Bruker SHELXTL'
_computing_structure_refinement 'SHELXL-97 (Sheldrick, 1997)'
_computing_structure_solution 'SHELXS-97 (Sheldrick, 1990)'
_diffrn_ambient_temperature 300(2)
_diffrn_measured_fraction_theta_full 0.987
_diffrn_measured_fraction_theta_max 0.987
_diffrn_measurement_device_type 'CCD area detector'
_diffrn_measurement_method 'phi and omega scans'
_diffrn_radiation_monochromator graphite
_diffrn_radiation_source 'fine-focus sealed tube'
_diffrn_radiation_type MoK\a
_diffrn_radiation_wavelength 0.71073
_diffrn_reflns_av_R_equivalents 0.1260
_diffrn_reflns_av_sigmaI/netI 0.1185
_diffrn_reflns_limit_h_max 11
_diffrn_reflns_limit_h_min -11
_diffrn_reflns_limit_k_max 12
_diffrn_reflns_limit_k_min -11
_diffrn_reflns_limit_l_max 8
_diffrn_reflns_limit_l_min -13
_diffrn_reflns_number 4901
_diffrn_reflns_theta_full 25.00
_diffrn_reflns_theta_max 25.00
_diffrn_reflns_theta_min 2.07
_exptl_absorpt_coefficient_mu 6.611
_exptl_absorpt_correction_T_max 1.000000
_exptl_absorpt_correction_T_min 0.247695
_exptl_absorpt_correction_type empirical
_exptl_absorpt_process_details
; 
  SADABS, Absorption corrections using Bruker CCD based on the method of 
  Bob Blessing.  Acta Cryst. 1995, A51, 33 
;
_exptl_crystal_colour yellow
_exptl_crystal_density_diffrn 1.823
_exptl_crystal_density_method 'not measured'
_exptl_crystal_description plates
_exptl_crystal_F_000 500
_exptl_crystal_size_max 0.42
_exptl_crystal_size_mid 0.23
_exptl_crystal_size_min 0.08
_refine_diff_density_max 2.830
_refine_diff_density_min -4.083
_refine_diff_density_rms 0.304
_refine_ls_extinction_method none
_refine_ls_goodness_of_fit_ref 1.000
_refine_ls_hydrogen_treatment mixed
_refine_ls_matrix_type full
_refine_ls_number_parameters 207
_refine_ls_number_reflns 3263
_refine_ls_number_restraints 0
_refine_ls_restrained_S_all 1.000
_refine_ls_R_factor_all 0.0708
_refine_ls_R_factor_gt 0.0639
_refine_ls_shift/su_max 0.000
_refine_ls_shift/su_mean 0.000
_refine_ls_structure_factor_coef Fsqd
_refine_ls_weighting_details 'calc w=1/[\s^2^(Fo^2^)+(0.0900P)^2^+0.0000P] where P=(Fo^2^+2Fc^2^)/3'
_refine_ls_weighting_scheme calc
_refine_ls_wR_factor_gt 0.1596
_refine_ls_wR_factor_ref 0.1619
_reflns_number_gt 2604
_reflns_number_total 3263
_reflns_threshold_expression >2sigma(I)
_cod_data_source_file ic0487981si20040830_100947_1.cif
_cod_data_source_block compd01
_cod_database_code 4312051

loop_
_symmetry_equiv_pos_as_xyz
'x, y, z'
'-x, -y, -z'

loop_
_atom_site_label
_atom_site_type_symbol
_atom_site_fract_x
_atom_site_fract_y
_atom_site_fract_z
_atom_site_U_iso_or_equiv
_atom_site_adp_type
_atom_site_occupancy
_atom_site_symmetry_multiplicity
_atom_site_calc_flag
_atom_site_refinement_flags
_atom_site_disorder_assembly
_atom_site_disorder_group
Re1 Re 0.97213(6) 0.59679(5) 0.53612(5) 0.0349(2) Uani 1 1 d . . .
Cl1 Cl 0.8995(5) 0.8228(3) 0.6243(4) 0.0536(9) Uani 1 1 d . . .
N2 N 1.0586(14) 0.6977(10) 0.4307(10) 0.040(2) Uani 1 1 d . . .
N4 N 0.8816(13) 0.5027(11) 0.6456(10) 0.039(2) Uani 1 1 d . . .
N1 N 1.2026(13) 0.6948(10) 0.7036(11) 0.037(2) Uani 1 1 d . . .
N3 N 0.7406(13) 0.5064(11) 0.3675(12) 0.043(3) Uani 1 1 d . . .
C1 C 1.261(2) 0.8465(13) 0.8032(14) 0.054(4) Uani 1 1 d . . .
H1A H 1.3708 0.8720 0.8733 0.081 Uiso 1 1 calc R . .
H1B H 1.1910 0.8521 0.8430 0.081 Uiso 1 1 calc R . .
H1C H 1.2592 0.9125 0.7572 0.081 Uiso 1 1 calc R . .
C2 C 1.067(2) 0.8454(15) 0.4387(16) 0.058(4) Uani 1 1 d . . .
H2A H 1.1103 0.8709 0.3825 0.087 Uiso 1 1 calc R . .
H2B H 1.1368 0.9125 0.5311 0.087 Uiso 1 1 calc R . .
H2C H 0.9594 0.8492 0.4077 0.087 Uiso 1 1 calc R . .
C3 C 0.624(2) 0.5829(17) 0.3430(19) 0.075(5) Uani 1 1 d . . .
H3A H 0.5248 0.5226 0.2600 0.112 Uiso 1 1 calc R . .
H3B H 0.6711 0.6718 0.3359 0.112 Uiso 1 1 calc R . .
H3C H 0.6006 0.6041 0.4171 0.112 Uiso 1 1 calc R . .
C4 C 0.811(2) 0.5747(16) 0.7212(17) 0.063(4) Uani 1 1 d . . .
H4A H 0.7766 0.5153 0.7642 0.094 Uiso 1 1 calc R . .
H4B H 0.7181 0.5892 0.6599 0.094 Uiso 1 1 calc R . .
H4C H 0.8911 0.6668 0.7892 0.094 Uiso 1 1 calc R . .
C5 C 0.6905(16) 0.3731(12) 0.2775(12) 0.036(3) Uiso 1 1 d . . .
C6 C 0.8774(16) 0.3707(12) 0.6371(12) 0.036(3) Uiso 1 1 d . . .
C7 C 0.5210(17) 0.3004(13) 0.1645(13) 0.044(3) Uani 1 1 d . . .
C8 C 0.478(2) 0.3137(19) 0.0401(16) 0.066(4) Uani 1 1 d . . .
H8A H 0.5569 0.3715 0.0280 0.079 Uiso 1 1 calc R . .
C9 C 0.322(3) 0.242(2) -0.0653(19) 0.097(7) Uani 1 1 d . . .
H9A H 0.2943 0.2517 -0.1485 0.117 Uiso 1 1 calc R . .
C10 C 0.202(2) 0.1558(18) -0.048(2) 0.073(5) Uani 1 1 d . . .
H10A H 0.0967 0.1051 -0.1200 0.087 Uiso 1 1 calc R . .
C11 C 0.242(2) 0.1464(17) 0.0750(18) 0.069(5) Uani 1 1 d . . .
H11A H 0.1637 0.0909 0.0884 0.083 Uiso 1 1 calc R . .
C12 C 0.399(2) 0.2191(15) 0.1789(16) 0.059(4) Uani 1 1 d . . .
H12A H 0.4240 0.2133 0.2631 0.071 Uiso 1 1 calc R . .
C13 C 0.7953(16) 0.2966(13) 0.7008(14) 0.042(3) Uani 1 1 d . . .
C14 C 0.629(2) 0.2132(16) 0.6296(17) 0.062(4) Uani 1 1 d . . .
H14A H 0.5684 0.2050 0.5408 0.074 Uiso 1 1 calc R . .
C15 C 0.551(2) 0.1419(17) 0.687(2) 0.077(5) Uani 1 1 d . . .
H15A H 0.4400 0.0867 0.6371 0.092 Uiso 1 1 calc R . .
C16 C 0.642(3) 0.155(2) 0.817(2) 0.087(7) Uani 1 1 d . . .
H16A H 0.5922 0.1041 0.8557 0.104 Uiso 1 1 calc R . .
C17 C 0.802(3) 0.239(2) 0.891(2) 0.098(7) Uani 1 1 d . . .
H17A H 0.8590 0.2507 0.9818 0.117 Uiso 1 1 calc R . .
C18 C 0.883(2) 0.3106(18) 0.8349(17) 0.074(5) Uani 1 1 d . . .
H18A H 0.9940 0.3663 0.8863 0.088 Uiso 1 1 calc R . .

loop_
_atom_site_aniso_label
_atom_site_aniso_U_11
_atom_site_aniso_U_22
_atom_site_aniso_U_33
_atom_site_aniso_U_23
_atom_site_aniso_U_13
_atom_site_aniso_U_12
Re1 0.0363(3) 0.0341(3) 0.0451(3) 0.0170(2) 0.0264(3) 0.0161(2)
Cl1 0.056(2) 0.0419(17) 0.062(2) 0.0183(15) 0.0297(19) 0.0156(16)
N2 0.042(6) 0.037(5) 0.038(6) 0.019(4) 0.016(5) 0.013(5)
N4 0.035(6) 0.049(6) 0.032(5) 0.020(4) 0.013(5) 0.016(5)
N1 0.037(6) 0.033(5) 0.050(6) 0.015(4) 0.027(5) 0.014(4)
N3 0.031(6) 0.039(5) 0.063(7) 0.014(5) 0.027(5) 0.015(5)
C1 0.061(10) 0.037(6) 0.054(8) 0.004(6) 0.026(8) 0.019(7)
C2 0.087(12) 0.053(8) 0.075(10) 0.037(7) 0.061(10) 0.039(8)
C3 0.048(10) 0.058(9) 0.094(13) 0.004(9) 0.024(9) 0.027(8)
C4 0.084(12) 0.063(9) 0.072(10) 0.033(8) 0.059(10) 0.033(9)
C7 0.040(8) 0.046(7) 0.047(8) 0.018(6) 0.018(7) 0.021(6)
C8 0.058(11) 0.089(11) 0.051(9) 0.033(8) 0.021(8) 0.030(9)
C9 0.095(17) 0.135(18) 0.052(11) 0.041(12) 0.018(11) 0.052(15)
C10 0.046(10) 0.072(10) 0.076(13) 0.010(9) 0.014(9) 0.030(9)
C11 0.050(10) 0.067(10) 0.069(11) 0.010(8) 0.024(9) 0.012(8)
C12 0.060(10) 0.058(8) 0.056(9) 0.019(7) 0.032(8) 0.010(8)
C13 0.041(8) 0.043(7) 0.053(8) 0.028(6) 0.029(7) 0.014(6)
C14 0.055(10) 0.067(9) 0.065(10) 0.026(8) 0.034(8) 0.014(8)
C15 0.065(12) 0.061(10) 0.112(16) 0.030(10) 0.060(12) 0.007(9)
C16 0.113(18) 0.075(12) 0.133(19) 0.060(13) 0.101(17) 0.037(12)
C17 0.13(2) 0.129(18) 0.094(15) 0.078(14) 0.078(15) 0.053(16)
C18 0.074(12) 0.075(11) 0.068(11) 0.032(9) 0.038(10) 0.008(9)

loop_
_atom_type_symbol
_atom_type_description
_atom_type_scat_dispersion_real
_atom_type_scat_dispersion_imag
_atom_type_scat_source
C C 0.0033 0.0016 'International Tables Vol C Tables 4.2.6.8 and 6.1.1.4'
H H 0.0000 0.0000 'International Tables Vol C Tables 4.2.6.8 and 6.1.1.4'
N N 0.0061 0.0033 'International Tables Vol C Tables 4.2.6.8 and 6.1.1.4'
Cl Cl 0.1484 0.1585 'International Tables Vol C Tables 4.2.6.8 and 6.1.1.4'
Re Re -1.0185 7.2310 'International Tables Vol C Tables 4.2.6.8 and 6.1.1.4'

loop_
_geom_angle_atom_site_label_1
_geom_angle_atom_site_label_2
_geom_angle_atom_site_label_3
_geom_angle
_geom_angle_site_symmetry_1
_geom_angle_site_symmetry_3
_geom_angle_publ_flag
N1 Re1 N3 177.7(4) . . ?
N1 Re1 N2 89.5(4) . . ?
N3 Re1 N2 89.1(4) . . ?
N1 Re1 N4 90.6(4) . . ?
N3 Re1 N4 90.7(4) . . ?
N2 Re1 N4 177.4(4) . . ?
N1 Re1 Re1 91.0(3) . 2_766 ?
N3 Re1 Re1 90.9(3) . 2_766 ?
N2 Re1 Re1 92.3(3) . 2_766 ?
N4 Re1 Re1 90.3(3) . 2_766 ?
N1 Re1 Cl1 89.5(3) . . ?
N3 Re1 Cl1 88.6(3) . . ?
N2 Re1 Cl1 89.4(3) . . ?
N4 Re1 Cl1 88.0(3) . . ?
Re1 Re1 Cl1 178.21(8) 2_766 . ?
C6 N2 C2 119.0(11) 2_766 . ?
C6 N2 Re1 117.7(8) 2_766 . ?
C2 N2 Re1 123.0(9) . . ?
C6 N4 C4 119.2(11) . . ?
C6 N4 Re1 118.8(9) . . ?
C4 N4 Re1 121.8(9) . . ?
C5 N1 C1 117.3(12) 2_766 . ?
C5 N1 Re1 120.4(8) 2_766 . ?
C1 N1 Re1 122.2(9) . . ?
C5 N3 C3 117.2(12) . . ?
C5 N3 Re1 120.1(9) . . ?
C3 N3 Re1 122.7(9) . . ?
N3 C5 N1 117.5(12) . 2_766 ?
N3 C5 C7 121.2(12) . . ?
N1 C5 C7 121.2(10) 2_766 . ?
N4 C6 N2 120.7(11) . 2_766 ?
N4 C6 C13 119.0(12) . . ?
N2 C6 C13 120.3(11) 2_766 . ?
C12 C7 C8 117.4(14) . . ?
C12 C7 C5 121.4(13) . . ?
C8 C7 C5 121.2(13) . . ?
C9 C8 C7 120.6(17) . . ?
C8 C9 C10 120.1(18) . . ?
C11 C10 C9 119.4(16) . . ?
C10 C11 C12 119.5(16) . . ?
C11 C12 C7 122.9(15) . . ?
C14 C13 C18 117.9(13) . . ?
C14 C13 C6 121.5(13) . . ?
C18 C13 C6 120.7(13) . . ?
C13 C14 C15 122.2(17) . . ?
C16 C15 C14 118.5(17) . . ?
C17 C16 C15 120.8(16) . . ?
C16 C17 C18 121(2) . . ?
C13 C18 C17 119.1(18) . . ?

loop_
_geom_bond_atom_site_label_1
_geom_bond_atom_site_label_2
_geom_bond_distance
_geom_bond_site_symmetry_2
_geom_bond_publ_flag
Re1 N1 2.065(11) . ?
Re1 N3 2.077(11) . ?
Re1 N2 2.079(10) . ?
Re1 N4 2.104(10) . ?
Re1 Re1 2.2120(9) 2_766 ?
Re1 Cl1 2.637(4) . ?
N2 C6 1.335(17) 2_766 ?
N2 C2 1.471(17) . ?
N4 C6 1.318(16) . ?
N4 C4 1.466(18) . ?
N1 C5 1.338(17) 2_766 ?
N1 C1 1.500(14) . ?
N3 C5 1.331(15) . ?
N3 C3 1.476(18) . ?
C5 N1 1.338(17) 2_766 ?
C5 C7 1.476(18) . ?
C6 N2 1.335(17) 2_766 ?
C6 C13 1.493(17) . ?
C7 C12 1.373(19) . ?
C7 C8 1.387(19) . ?
C8 C9 1.37(3) . ?
C9 C10 1.40(3) . ?
C10 C11 1.36(2) . ?
C11 C12 1.37(2) . ?
C13 C14 1.390(19) . ?
C13 C18 1.39(2) . ?
C14 C15 1.39(2) . ?
C15 C16 1.37(3) . ?
C16 C17 1.35(3) . ?
C17 C18 1.41(2) . ?

loop_
_geom_torsion_atom_site_label_1
_geom_torsion_atom_site_label_2
_geom_torsion_atom_site_label_3
_geom_torsion_atom_site_label_4
_geom_torsion
_geom_torsion_site_symmetry_1
_geom_torsion_site_symmetry_2
_geom_torsion_site_symmetry_3
_geom_torsion_site_symmetry_4
_geom_torsion_publ_flag
N1 Re1 N2 C6 88.2(9) . . . 2_766 ?
N3 Re1 N2 C6 -93.7(9) . . . 2_766 ?
N4 Re1 N2 C6 -180(100) . . . 2_766 ?
Re1 Re1 N2 C6 -2.8(9) 2_766 . . 2_766 ?
Cl1 Re1 N2 C6 177.7(9) . . . 2_766 ?
N1 Re1 N2 C2 -85.6(11) . . . . ?
N3 Re1 N2 C2 92.6(11) . . . . ?
N4 Re1 N2 C2 7(9) . . . . ?
Re1 Re1 N2 C2 -176.6(11) 2_766 . . . ?
Cl1 Re1 N2 C2 4.0(11) . . . . ?
N1 Re1 N4 C6 -93.6(10) . . . . ?
N3 Re1 N4 C6 88.3(10) . . . . ?
N2 Re1 N4 C6 174(8) . . . . ?
Re1 Re1 N4 C6 -2.5(9) 2_766 . . . ?
Cl1 Re1 N4 C6 176.9(9) . . . . ?
N1 Re1 N4 C4 91.7(11) . . . . ?
N3 Re1 N4 C4 -86.4(11) . . . . ?
N2 Re1 N4 C4 -1(9) . . . . ?
Re1 Re1 N4 C4 -177.3(11) 2_766 . . . ?
Cl1 Re1 N4 C4 2.2(11) . . . . ?
N3 Re1 N1 C5 -145(9) . . . 2_766 ?
N2 Re1 N1 C5 -92.3(9) . . . 2_766 ?
N4 Re1 N1 C5 90.3(10) . . . 2_766 ?
Re1 Re1 N1 C5 -0.1(9) 2_766 . . 2_766 ?
Cl1 Re1 N1 C5 178.2(9) . . . 2_766 ?
N3 Re1 N1 C1 31(10) . . . . ?
N2 Re1 N1 C1 83.7(10) . . . . ?
N4 Re1 N1 C1 -93.7(10) . . . . ?
Re1 Re1 N1 C1 176.0(9) 2_766 . . . ?
Cl1 Re1 N1 C1 -5.7(9) . . . . ?
N1 Re1 N3 C5 148(9) . . . . ?
N2 Re1 N3 C5 95.4(10) . . . . ?
N4 Re1 N3 C5 -87.2(10) . . . . ?
Re1 Re1 N3 C5 3.1(9) 2_766 . . . ?
Cl1 Re1 N3 C5 -175.2(9) . . . . ?
N1 Re1 N3 C3 -33(10) . . . . ?
N2 Re1 N3 C3 -86.1(12) . . . . ?
N4 Re1 N3 C3 91.3(12) . . . . ?
Re1 Re1 N3 C3 -178.3(12) 2_766 . . . ?
Cl1 Re1 N3 C3 3.4(12) . . . . ?
C3 N3 C5 N1 177.7(12) . . . 2_766 ?
Re1 N3 C5 N1 -3.7(16) . . . 2_766 ?
C3 N3 C5 C7 -5.0(19) . . . . ?
Re1 N3 C5 C7 173.7(9) . . . . ?
C4 N4 C6 N2 -179.7(11) . . . 2_766 ?
Re1 N4 C6 N2 5.4(16) . . . 2_766 ?
C4 N4 C6 C13 2(2) . . . . ?
Re1 N4 C6 C13 -172.8(9) . . . . ?
N3 C5 C7 C12 -88.6(16) . . . . ?
N1 C5 C7 C12 88.7(17) 2_766 . . . ?
N3 C5 C7 C8 90.4(17) . . . . ?
N1 C5 C7 C8 -92.4(16) 2_766 . . . ?
C12 C7 C8 C9 -3(2) . . . . ?
C5 C7 C8 C9 178.2(17) . . . . ?
C7 C8 C9 C10 0(3) . . . . ?
C8 C9 C10 C11 2(3) . . . . ?
C9 C10 C11 C12 -1(3) . . . . ?
C10 C11 C12 C7 -1(3) . . . . ?
C8 C7 C12 C11 3(2) . . . . ?
C5 C7 C12 C11 -177.6(15) . . . . ?
N4 C6 C13 C14 88.8(16) . . . . ?
N2 C6 C13 C14 -89.3(17) 2_766 . . . ?
N4 C6 C13 C18 -90.3(18) . . . . ?
N2 C6 C13 C18 91.5(17) 2_766 . . . ?
C18 C13 C14 C15 -2(2) . . . . ?
C6 C13 C14 C15 179.1(14) . . . . ?
C13 C14 C15 C16 0(3) . . . . ?
C14 C15 C16 C17 3(3) . . . . ?
C15 C16 C17 C18 -4(3) . . . . ?
C14 C13 C18 C17 1(3) . . . . ?
C6 C13 C18 C17 179.9(16) . . . . ?
C16 C17 C18 C13 2(3) . . . . ?
